data_7126059
loop_
_publ_author_name
'Lee, Eunji'
'Hosoi, Yasuhiro'
'Temma, Honoka'
'Ju, Huiyeong'
'Ikeda, Mari'
'Kuwahara, Shunsuke'
'Habata, Yoichi'

_publ_section_title
;
 Silver ion-induced chiral enhancement by argentivorous molecules.
;
_journal_issue 23
_journal_name_full 'Chemical communications (Cambridge, England)'
_journal_page_first 3373
_journal_page_last 3376
_journal_paper_doi 10.1039/d0cc00798f
_journal_volume 56
_journal_year 2020
_chemical_absolute_configuration syn
_chemical_formula_moiety 'C43 H62 N6 O8 Zn'
_chemical_formula_sum 'C43 H62 N6 O8 Zn'
_chemical_formula_weight 856.35
_space_group_crystal_system monoclinic
_space_group_IT_number 4
_space_group_name_Hall 'P 2yb'
_space_group_name_H-M_alt 'P 1 21 1'
_atom_sites_solution_hydrogens geom
_audit_creation_method SHELXL-2014/7
_audit_update_record
;
2020-01-04 deposited with the CCDC.	2020-02-20 downloaded from the CCDC.
;
_cell_angle_alpha 90
_cell_angle_beta 90.5449(16)
_cell_angle_gamma 90
_cell_formula_units_Z 2
_cell_length_a 8.7797(7)
_cell_length_b 19.0092(15)
_cell_length_c 12.9597(10)
_cell_measurement_reflns_used 1718
_cell_measurement_temperature 120(2)
_cell_measurement_theta_max 20.34
_cell_measurement_theta_min 2.56
_cell_volume 2162.8(3)
_computing_cell_refinement 'Bruker SAINT'
_computing_data_collection 'Bruker APEX2'
_computing_data_reduction 'Bruker SAINT'
_computing_molecular_graphics 'Bruker SHELXTL'
_computing_publication_material 'Bruker SHELXTL'
_computing_structure_refinement 'SHELXL-2014/7 (Sheldrick, 2014)'
_computing_structure_solution 'SHELXS-97 (Sheldrick 2008)'
_diffrn_ambient_temperature 120(2)
_diffrn_measured_fraction_theta_full 0.996
_diffrn_measured_fraction_theta_max 0.996
_diffrn_measurement_device_type 'Bruker APEX-II CCD'
_diffrn_measurement_method '\f and \w scans'
_diffrn_radiation_type MoK\a
_diffrn_radiation_wavelength 0.71073
_diffrn_reflns_av_R_equivalents 0.0552
_diffrn_reflns_av_unetI/netI 0.0922
_diffrn_reflns_Laue_measured_fraction_full 0.996
_diffrn_reflns_Laue_measured_fraction_max 0.996
_diffrn_reflns_limit_h_max 10
_diffrn_reflns_limit_h_min -10
_diffrn_reflns_limit_k_max 23
_diffrn_reflns_limit_k_min -19
_diffrn_reflns_limit_l_max 15
_diffrn_reflns_limit_l_min -14
_diffrn_reflns_number 12561
_diffrn_reflns_point_group_measured_fraction_full 0.996
_diffrn_reflns_point_group_measured_fraction_max 0.996
_diffrn_reflns_theta_full 25.242
_diffrn_reflns_theta_max 25.999
_diffrn_reflns_theta_min 1.571
_exptl_absorpt_coefficient_mu 0.626
_exptl_absorpt_correction_type multi-scan
_exptl_absorpt_process_details SADABS
_exptl_crystal_colour colorless
_exptl_crystal_density_diffrn 1.315
_exptl_crystal_description Block
_exptl_crystal_F_000 912
_exptl_crystal_size_max 0.140
_exptl_crystal_size_mid 0.140
_exptl_crystal_size_min 0.090
_exptl_transmission_factor_max 0.7457
_exptl_transmission_factor_min 0.6770
_refine_diff_density_max 0.423
_refine_diff_density_min -0.420
_refine_diff_density_rms 0.066
_refine_ls_abs_structure_details
; 
 Refined as an inversion twin. 
;
_refine_ls_abs_structure_Flack 0.08(3)
_refine_ls_extinction_method none
_refine_ls_goodness_of_fit_ref 1.012
_refine_ls_hydrogen_treatment constr
_refine_ls_matrix_type full
_refine_ls_number_parameters 526
_refine_ls_number_reflns 7643
_refine_ls_number_restraints 1
_refine_ls_restrained_S_all 1.012
_refine_ls_R_factor_all 0.0965
_refine_ls_R_factor_gt 0.0555
_refine_ls_shift/su_max 0.001
_refine_ls_shift/su_mean 0.000
_refine_ls_structure_factor_coef Fsqd
_refine_ls_weighting_details 'w=1/[\s^2^(Fo^2^)+(0.0599P)^2^+0.3093P] where P=(Fo^2^+2Fc^2^)/3'
_refine_ls_weighting_scheme calc
_refine_ls_wR_factor_gt 0.1182
_refine_ls_wR_factor_ref 0.1404
_reflns_Friedel_coverage 0.939
_reflns_Friedel_fraction_full 0.997
_reflns_Friedel_fraction_max 0.997
_reflns_number_gt 5244
_reflns_number_total 7643
_reflns_threshold_expression 'I > 2\s(I)'
_cod_data_source_file d0cc00798f2.cif
_cod_data_source_block (R)-6-Zn(NO3)2
_cod_depositor_comments 'Adding full bibliography for 7126056--7126060.cif.'
_cod_original_sg_symbol_H-M 'P 21'
_cod_database_code 7126059
_shelx_shelxl_version_number 2014/7
_shelx_space_group_comment
; 
The symmetry employed for this shelxl refinement is uniquely defined 
by the following loop, which should always be used as a source of 
symmetry information in preference to the above space-group names. 
They are only intended as comments. 
;
_shelx_estimated_absorpt_t_min 0.917
_shelx_estimated_absorpt_t_max 0.946

loop_
_space_group_symop_operation_xyz
'x, y, z'
'-x, y+1/2, -z'

loop_
_atom_site_label
_atom_site_type_symbol
_atom_site_fract_x
_atom_site_fract_y
_atom_site_fract_z
_atom_site_U_iso_or_equiv
_atom_site_adp_type
_atom_site_occupancy
_atom_site_site_symmetry_order
_atom_site_calc_flag
_atom_site_refinement_flags_posn
_atom_site_refinement_flags_adp
_atom_site_refinement_flags_occupancy
_atom_site_disorder_assembly
_atom_site_disorder_group
Zn1 Zn 0.22222(8) 0.25306(8) 0.06385(5) 0.0289(2) Uani 1 1 d . . . . .
N1 N 0.1939(9) 0.1890(4) -0.0685(6) 0.038(2) Uani 1 1 d . . . . .
N2 N 0.3843(10) 0.1717(4) 0.1106(7) 0.036(2) Uani 1 1 d . . . . .
N3 N 0.3904(10) 0.3215(4) 0.1322(7) 0.037(2) Uani 1 1 d . . . . .
N4 N 0.2015(9) 0.3401(4) -0.0472(6) 0.038(2) Uani 1 1 d . . . . .
N5 N -0.0532(6) 0.2521(6) 0.1750(4) 0.0436(13) Uani 1 1 d . . . . .
N6 N 0.6847(7) 0.2518(6) 0.7934(4) 0.0413(13) Uani 1 1 d . . . . .
O1 O 0.0809(6) 0.2407(5) 0.1785(4) 0.073(3) Uani 1 1 d . . . . .
O2 O -0.1043(8) 0.2672(8) 0.0927(6) 0.159(6) Uani 1 1 d . . . . .
O3 O -0.1357(6) 0.2445(7) 0.2508(4) 0.072(2) Uani 1 1 d . . . . .
O4 O 0.7994(6) 0.2511(7) 0.7402(4) 0.0691(16) Uani 1 1 d . . . . .
O5 O 0.5566(5) 0.2522(6) 0.7496(4) 0.0589(14) Uani 1 1 d . . . . .
O6 O 0.6916(8) 0.2539(8) 0.8868(4) 0.099(2) Uani 1 1 d . . . . .
C1 C 0.3393(9) 0.1533(4) -0.0787(6) 0.0361(19) Uani 1 1 d . . . . .
H1A H 0.4178 0.1876 -0.0998 0.043 Uiso 1 1 calc R U . . .
H1B H 0.3310 0.1171 -0.1334 0.043 Uiso 1 1 calc R U . . .
C2 C 0.3886(11) 0.1183(5) 0.0224(7) 0.039(2) Uani 1 1 d . . . . .
H2A H 0.3169 0.0789 0.0380 0.046 Uiso 1 1 calc R U . . .
C3 C 0.5316(9) 0.2087(4) 0.1222(6) 0.0367(19) Uani 1 1 d . . . . .
H3A H 0.5732 0.2194 0.0532 0.044 Uiso 1 1 calc R U . . .
H3B H 0.6052 0.1780 0.1589 0.044 Uiso 1 1 calc R U . . .
C4 C 0.5115(9) 0.2761(4) 0.1817(7) 0.037(2) Uani 1 1 d . . . . .
H4A H 0.6092 0.3021 0.1839 0.044 Uiso 1 1 calc R U . . .
H4B H 0.4824 0.2651 0.2535 0.044 Uiso 1 1 calc R U . . .
C5 C 0.4480(11) 0.3617(5) 0.0461(7) 0.048(3) Uani 1 1 d . . . . .
H5A H 0.5075 0.3304 0.0006 0.057 Uiso 1 1 calc R U . . .
H5B H 0.5170 0.3990 0.0722 0.057 Uiso 1 1 calc R U . . .
C6 C 0.3207(10) 0.3943(4) -0.0142(7) 0.040(2) Uani 1 1 d . . . . .
H6A H 0.3624 0.4174 -0.0763 0.048 Uiso 1 1 calc R U . . .
H6B H 0.2714 0.4309 0.0284 0.048 Uiso 1 1 calc R U . . .
C7 C 0.2504(10) 0.3069(4) -0.1428(6) 0.040(2) Uani 1 1 d . . . . .
H7A H 0.3615 0.2983 -0.1395 0.048 Uiso 1 1 calc R U . . .
H7B H 0.2297 0.3390 -0.2015 0.048 Uiso 1 1 calc R U . . .
C8 C 0.1677(9) 0.2378(5) -0.1604(5) 0.041(3) Uani 1 1 d . . . . .
H8A H 0.2056 0.2152 -0.2240 0.049 Uiso 1 1 calc R U . . .
H8B H 0.0572 0.2467 -0.1695 0.049 Uiso 1 1 calc R U . . .
C9 C 0.5566(15) 0.0880(7) 0.0165(10) 0.100(5) Uani 1 1 d . . . . .
H9A H 0.5840 0.0661 0.0825 0.150 Uiso 1 1 calc R U . . .
H9B H 0.5618 0.0528 -0.0386 0.150 Uiso 1 1 calc R U . . .
H9C H 0.6277 0.1264 0.0019 0.150 Uiso 1 1 calc R U . . .
C10 C 0.0611(13) 0.1374(6) -0.0594(8) 0.036(3) Uani 1 1 d . . . . .
H10A H 0.0680 0.1143 0.0090 0.043 Uiso 1 1 calc R U . . .
H10B H -0.0350 0.1646 -0.0612 0.043 Uiso 1 1 calc R U . . .
C11 C 0.0512(14) 0.0820(6) -0.1389(9) 0.043(3) Uani 1 1 d . . . . .
C12 C 0.1103(14) 0.0148(6) -0.1269(9) 0.048(3) Uani 1 1 d . . . . .
H12A H 0.1604 0.0033 -0.0639 0.058 Uiso 1 1 calc R U . . .
C13 C 0.0992(15) -0.0369(7) -0.2035(10) 0.058(4) Uani 1 1 d . . . . .
H13A H 0.1442 -0.0818 -0.1926 0.070 Uiso 1 1 calc R U . . .
C14 C 0.0242(16) -0.0231(7) -0.2938(9) 0.055(4) Uani 1 1 d . . . . .
C15 C -0.0368(16) 0.0424(8) -0.3085(10) 0.062(4) Uani 1 1 d . . . . .
H15A H -0.0865 0.0526 -0.3722 0.074 Uiso 1 1 calc R U . . .
C16 C -0.0285(13) 0.0943(7) -0.2337(10) 0.048(3) Uani 1 1 d . . . . .
H16A H -0.0763 0.1385 -0.2456 0.057 Uiso 1 1 calc R U . . .
C17 C 0.0037(17) -0.0774(8) -0.3772(11) 0.086(5) Uani 1 1 d . . . . .
H17A H -0.0531 -0.0568 -0.4352 0.129 Uiso 1 1 calc R U . . .
H17B H 0.1037 -0.0932 -0.4008 0.129 Uiso 1 1 calc R U . . .
H17C H -0.0529 -0.1177 -0.3498 0.129 Uiso 1 1 calc R U . . .
C18 C 0.3293(12) 0.1384(5) 0.2069(8) 0.034(3) Uani 1 1 d . . . . .
H18A H 0.2247 0.1209 0.1938 0.041 Uiso 1 1 calc R U . . .
H18B H 0.3224 0.1755 0.2603 0.041 Uiso 1 1 calc R U . . .
C19 C 0.4222(13) 0.0784(6) 0.2514(9) 0.038(3) Uani 1 1 d . . . . .
C20 C 0.3934(14) 0.0084(6) 0.2264(9) 0.044(3) Uani 1 1 d . . . . .
H20A H 0.3177 -0.0024 0.1760 0.052 Uiso 1 1 calc R U . . .
C21 C 0.4726(14) -0.0457(6) 0.2735(9) 0.046(3) Uani 1 1 d . . . . .
H21A H 0.4518 -0.0928 0.2535 0.055 Uiso 1 1 calc R U . . .
C22 C 0.5797(14) -0.0332(7) 0.3479(9) 0.046(3) Uani 1 1 d . . . . .
C23 C 0.6086(14) 0.0351(6) 0.3748(9) 0.048(3) Uani 1 1 d . . . . .
H23A H 0.6820 0.0446 0.4272 0.058 Uiso 1 1 calc R U . . .
C24 C 0.5328(12) 0.0917(6) 0.3270(8) 0.041(3) Uani 1 1 d . . . . .
H24A H 0.5568 0.1387 0.3460 0.049 Uiso 1 1 calc R U . . .
C25 C 0.6665(15) -0.0929(6) 0.4018(10) 0.061(4) Uani 1 1 d . . . . .
H25A H 0.7380 -0.0731 0.4525 0.091 Uiso 1 1 calc R U . . .
H25B H 0.5941 -0.1238 0.4369 0.091 Uiso 1 1 calc R U . . .
H25C H 0.7229 -0.1201 0.3505 0.091 Uiso 1 1 calc R U . . .
C26 C 0.3136(12) 0.3662(6) 0.2145(8) 0.037(3) Uani 1 1 d . . . . .
H26A H 0.2191 0.3860 0.1841 0.045 Uiso 1 1 calc R U . . .
H26B H 0.2830 0.3346 0.2714 0.045 Uiso 1 1 calc R U . . .
C27 C 0.4041(13) 0.4256(6) 0.2603(9) 0.036(3) Uani 1 1 d . . . . .
C28 C 0.5091(14) 0.4154(7) 0.3386(9) 0.050(3) Uani 1 1 d . . . . .
H28A H 0.5290 0.3689 0.3622 0.060 Uiso 1 1 calc R U . . .
C29 C 0.5863(15) 0.4709(7) 0.3838(10) 0.057(3) Uani 1 1 d . . . . .
H29A H 0.6599 0.4623 0.4365 0.068 Uiso 1 1 calc R U . . .
C30 C 0.5558(15) 0.5408(6) 0.3515(10) 0.046(3) Uani 1 1 d . . . . .
C31 C 0.4467(14) 0.5510(6) 0.2738(10) 0.046(3) Uani 1 1 d . . . . .
H31A H 0.4226 0.5973 0.2515 0.055 Uiso 1 1 calc R U . . .
C32 C 0.3730(14) 0.4938(5) 0.2287(10) 0.043(3) Uani 1 1 d . . . . .
H32A H 0.3000 0.5016 0.1754 0.052 Uiso 1 1 calc R U . . .
C33 C 0.6389(14) 0.6015(7) 0.3980(10) 0.061(4) Uani 1 1 d . . . . .
H33A H 0.7104 0.5844 0.4509 0.092 Uiso 1 1 calc R U . . .
H33B H 0.6952 0.6263 0.3442 0.092 Uiso 1 1 calc R U . . .
H33C H 0.5657 0.6337 0.4296 0.092 Uiso 1 1 calc R U . . .
C34 C 0.0498(13) 0.3718(6) -0.0544(9) 0.041(3) Uani 1 1 d . . . . .
H34A H 0.0265 0.3944 0.0125 0.049 Uiso 1 1 calc R U . . .
H34B H -0.0258 0.3339 -0.0657 0.049 Uiso 1 1 calc R U . . .
C35 C 0.0306(13) 0.4269(6) -0.1407(8) 0.036(3) Uani 1 1 d . . . . .
C36 C -0.0320(14) 0.4089(7) -0.2337(9) 0.052(3) Uani 1 1 d . . . . .
H36A H -0.0632 0.3618 -0.2459 0.062 Uiso 1 1 calc R U . . .
C37 C -0.0502(16) 0.4588(7) -0.3099(10) 0.058(4) Uani 1 1 d . . . . .
H37A H -0.0971 0.4454 -0.3733 0.070 Uiso 1 1 calc R U . . .
C38 C -0.0024(15) 0.5280(7) -0.2973(10) 0.058(4) Uani 1 1 d . . . . .
C39 C 0.0627(14) 0.5458(6) -0.2016(10) 0.048(3) Uani 1 1 d . . . . .
H39A H 0.0977 0.5925 -0.1902 0.057 Uiso 1 1 calc R U . . .
C40 C 0.0768(14) 0.4965(6) -0.1232(9) 0.046(3) Uani 1 1 d . . . . .
H40A H 0.1176 0.5098 -0.0579 0.056 Uiso 1 1 calc R U . . .
C41 C -0.0208(17) 0.5853(7) -0.3807(10) 0.075(5) Uani 1 1 d . . . . .
H41A H 0.0210 0.6298 -0.3547 0.113 Uiso 1 1 calc R U . . .
H41B H 0.0341 0.5712 -0.4428 0.113 Uiso 1 1 calc R U . . .
H41C H -0.1291 0.5914 -0.3974 0.113 Uiso 1 1 calc R U . . .
C42 C 0.7276(11) 0.2521(14) 0.4966(7) 0.105(4) Uani 1 1 d . . . . .
H42A H 0.8004 0.2841 0.5302 0.158 Uiso 1 1 calc R U . . .
H42B H 0.7243 0.2618 0.4223 0.158 Uiso 1 1 calc R U . . .
H42C H 0.7597 0.2034 0.5081 0.158 Uiso 1 1 calc R U . . .
O7 O 0.5892(7) 0.2619(7) 0.5363(4) 0.086(2) Uani 1 1 d . . . . .
H7 H 0.5928 0.2550 0.6003 0.130 Uiso 1 1 calc R U . . .
O8 O 0.3283(6) 0.2507(6) 0.4195(4) 0.0656(16) Uani 1 1 d . . . . .
H8 H 0.3988 0.2554 0.4633 0.098 Uiso 1 1 calc R U . . .
C43 C 0.1850(9) 0.2531(9) 0.4702(6) 0.058(2) Uani 1 1 d . . . . .
H43A H 0.1814 0.2164 0.5232 0.086 Uiso 1 1 calc R U . . .
H43B H 0.1030 0.2454 0.4196 0.086 Uiso 1 1 calc R U . . .
H43C H 0.1720 0.2993 0.5026 0.086 Uiso 1 1 calc R U . . .

loop_
_atom_site_aniso_label
_atom_site_aniso_U_11
_atom_site_aniso_U_22
_atom_site_aniso_U_33
_atom_site_aniso_U_23
_atom_site_aniso_U_13
_atom_site_aniso_U_12
Zn1 0.0243(4) 0.0351(4) 0.0272(4) 0.0025(7) 0.0020(3) 0.0006(6)
N1 0.027(4) 0.050(5) 0.036(5) -0.001(4) 0.006(3) -0.009(4)
N2 0.032(5) 0.034(4) 0.042(5) 0.008(4) 0.007(4) -0.003(3)
N3 0.029(5) 0.040(5) 0.042(5) -0.001(4) -0.004(3) -0.001(3)
N4 0.031(4) 0.044(5) 0.038(5) 0.016(4) 0.005(3) 0.011(4)
N5 0.036(3) 0.058(4) 0.036(3) 0.007(6) -0.011(3) -0.004(6)
N6 0.049(4) 0.037(3) 0.038(3) -0.005(6) 0.008(3) -0.004(6)
O1 0.035(3) 0.119(8) 0.064(4) 0.043(5) 0.016(3) 0.019(5)
O2 0.058(5) 0.329(17) 0.091(6) 0.141(10) 0.020(4) 0.057(8)
O3 0.033(3) 0.148(7) 0.034(3) 0.009(6) 0.012(2) -0.016(6)
O4 0.037(3) 0.114(5) 0.057(3) -0.011(7) 0.010(2) 0.015(6)
O5 0.035(3) 0.089(4) 0.053(3) 0.009(6) 0.008(2) 0.007(6)
O6 0.098(5) 0.159(6) 0.040(3) 0.004(9) 0.006(3) -0.029(10)
C1 0.038(5) 0.038(5) 0.033(4) 0.003(4) 0.004(4) 0.009(4)
C2 0.044(6) 0.037(6) 0.035(5) -0.001(4) 0.009(4) 0.007(5)
C3 0.034(5) 0.042(5) 0.034(5) 0.004(4) 0.002(4) 0.003(4)
C4 0.026(4) 0.039(6) 0.045(5) 0.009(3) -0.005(3) 0.006(3)
C5 0.047(6) 0.043(6) 0.053(6) 0.015(5) -0.004(5) -0.018(5)
C6 0.040(6) 0.033(5) 0.048(6) 0.010(4) -0.002(4) -0.008(4)
C7 0.043(5) 0.040(5) 0.036(5) 0.009(4) 0.003(4) 0.009(4)
C8 0.039(4) 0.060(9) 0.025(4) 0.010(4) 0.001(3) 0.004(4)
C9 0.112(12) 0.092(9) 0.098(10) 0.020(8) 0.035(8) 0.045(8)
C10 0.038(7) 0.049(7) 0.020(5) 0.000(5) 0.007(4) 0.000(5)
C11 0.040(7) 0.052(8) 0.037(7) -0.002(6) 0.001(5) -0.011(6)
C12 0.046(7) 0.061(8) 0.037(6) -0.006(6) 0.005(5) -0.003(6)
C13 0.063(8) 0.059(8) 0.053(8) -0.007(6) 0.016(6) -0.007(6)
C14 0.065(8) 0.066(9) 0.035(7) -0.019(6) 0.023(6) -0.036(7)
C15 0.063(9) 0.094(11) 0.028(7) -0.003(7) -0.001(6) -0.037(8)
C16 0.041(8) 0.054(8) 0.049(8) 0.006(6) -0.002(6) -0.020(6)
C17 0.100(12) 0.111(13) 0.048(9) -0.029(8) 0.022(8) -0.046(9)
C18 0.034(6) 0.038(6) 0.029(6) -0.001(5) -0.001(4) -0.005(5)
C19 0.038(7) 0.042(7) 0.033(6) 0.005(5) 0.002(5) -0.006(5)
C20 0.038(6) 0.051(8) 0.041(7) 0.011(6) -0.006(5) -0.004(5)
C21 0.054(7) 0.038(6) 0.045(7) 0.006(5) 0.010(6) 0.005(5)
C22 0.040(6) 0.062(8) 0.035(6) 0.013(6) 0.004(5) 0.006(5)
C23 0.052(8) 0.051(7) 0.041(7) 0.002(5) -0.014(5) 0.006(6)
C24 0.031(6) 0.049(7) 0.043(6) -0.002(5) -0.008(5) 0.003(5)
C25 0.073(9) 0.042(7) 0.067(9) 0.009(6) -0.013(7) 0.017(6)
C26 0.026(6) 0.044(7) 0.043(7) -0.009(5) 0.002(5) -0.001(5)
C27 0.033(6) 0.038(6) 0.037(6) -0.003(5) 0.007(5) 0.000(5)
C28 0.058(8) 0.047(7) 0.046(7) -0.011(5) -0.007(6) 0.001(6)
C29 0.043(7) 0.079(9) 0.048(8) -0.002(7) -0.010(6) 0.002(6)
C30 0.049(7) 0.031(6) 0.058(8) -0.013(5) 0.018(6) -0.005(5)
C31 0.051(7) 0.038(7) 0.049(7) -0.006(5) 0.004(6) 0.008(5)
C32 0.049(7) 0.028(6) 0.053(7) -0.008(5) 0.009(6) 0.008(5)
C33 0.041(7) 0.084(9) 0.059(8) -0.031(7) 0.016(6) -0.013(6)
C34 0.030(6) 0.042(7) 0.050(7) 0.011(5) 0.002(5) 0.010(5)
C35 0.034(6) 0.049(8) 0.025(6) 0.004(5) 0.001(4) 0.014(5)
C36 0.050(8) 0.075(9) 0.031(7) 0.003(6) 0.000(6) 0.022(7)
C37 0.067(9) 0.073(9) 0.034(8) -0.003(7) -0.002(6) 0.031(7)
C38 0.058(8) 0.073(9) 0.045(8) 0.010(7) 0.001(6) 0.039(7)
C39 0.045(6) 0.052(7) 0.047(7) 0.018(5) 0.019(5) 0.015(5)
C40 0.042(6) 0.055(8) 0.042(7) 0.007(5) 0.004(5) 0.005(5)
C41 0.098(11) 0.081(10) 0.047(8) 0.029(7) 0.017(7) 0.057(8)
C42 0.064(7) 0.201(12) 0.052(5) 0.000(16) 0.011(5) -0.024(15)
O7 0.058(4) 0.159(8) 0.042(3) -0.003(6) -0.002(3) 0.009(7)
O8 0.073(4) 0.081(4) 0.043(3) 0.010(6) -0.007(3) -0.014(7)
C43 0.066(5) 0.043(4) 0.064(5) -0.001(9) -0.010(4) 0.004(9)

loop_
_atom_type_symbol
_atom_type_description
_atom_type_scat_dispersion_real
_atom_type_scat_dispersion_imag
_atom_type_scat_source
C C 0.0033 0.0016 'International Tables Vol C Tables 4.2.6.8 and 6.1.1.4'
H H 0.0000 0.0000 'International Tables Vol C Tables 4.2.6.8 and 6.1.1.4'
N N 0.0061 0.0033 'International Tables Vol C Tables 4.2.6.8 and 6.1.1.4'
O O 0.0106 0.0060 'International Tables Vol C Tables 4.2.6.8 and 6.1.1.4'
Zn Zn 0.2839 1.4301 'International Tables Vol C Tables 4.2.6.8 and 6.1.1.4'

loop_
_geom_angle_atom_site_label_1
_geom_angle_atom_site_label_2
_geom_angle_atom_site_label_3
_geom_angle
_geom_angle_site_symmetry_1
_geom_angle_site_symmetry_3
_geom_angle_publ_flag
O1 Zn1 N1 118.4(3) . . ?
O1 Zn1 N3 101.4(3) . . ?
N1 Zn1 N3 139.1(3) . . ?
O1 Zn1 N2 96.9(3) . . ?
N1 Zn1 N2 83.6(3) . . ?
N3 Zn1 N2 82.6(3) . . ?
O1 Zn1 N4 122.5(3) . . ?
N1 Zn1 N4 83.9(3) . . ?
N3 Zn1 N4 82.3(3) . . ?
N2 Zn1 N4 139.8(3) . . ?
C1 N1 C8 109.8(7) . . ?
C1 N1 C10 112.2(8) . . ?
C8 N1 C10 109.9(7) . . ?
C1 N1 Zn1 104.3(6) . . ?
C8 N1 Zn1 107.4(5) . . ?
C10 N1 Zn1 113.0(6) . . ?
C3 N2 C18 114.1(8) . . ?
C3 N2 C2 111.4(7) . . ?
C18 N2 C2 110.9(7) . . ?
C3 N2 Zn1 105.0(5) . . ?
C18 N2 Zn1 108.6(6) . . ?
C2 N2 Zn1 106.5(6) . . ?
C5 N3 C4 112.3(7) . . ?
C5 N3 C26 113.9(8) . . ?
C4 N3 C26 109.6(8) . . ?
C5 N3 Zn1 104.2(6) . . ?
C4 N3 Zn1 107.9(5) . . ?
C26 N3 Zn1 108.5(6) . . ?
C7 N4 C34 113.5(8) . . ?
C7 N4 C6 108.9(7) . . ?
C34 N4 C6 111.2(8) . . ?
C7 N4 Zn1 101.9(5) . . ?
C34 N4 Zn1 114.9(6) . . ?
C6 N4 Zn1 105.8(5) . . ?
O2 N5 O1 116.1(6) . . ?
O2 N5 O3 121.5(7) . . ?
O1 N5 O3 122.2(7) . . ?
O6 N6 O4 121.9(7) . . ?
O6 N6 O5 119.2(6) . . ?
O4 N6 O5 118.9(6) . . ?
N5 O1 Zn1 125.4(5) . . ?
N1 C1 C2 111.5(7) . . ?
C1 C2 N2 110.1(7) . . ?
C1 C2 C9 111.9(7) . . ?
N2 C2 C9 107.9(9) . . ?
N2 C3 C4 110.5(7) . . ?
C3 C4 N3 110.7(7) . . ?
N3 C5 C6 110.9(8) . . ?
C5 C6 N4 112.0(7) . . ?
N4 C7 C8 111.0(7) . . ?
C7 C8 N1 109.9(6) . . ?
C11 C10 N1 116.3(8) . . ?
C12 C11 C16 115.3(11) . . ?
C12 C11 C10 124.0(11) . . ?
C16 C11 C10 120.6(12) . . ?
C11 C12 C13 123.0(13) . . ?
C14 C13 C12 120.2(13) . . ?
C13 C14 C15 118.7(12) . . ?
C13 C14 C17 122.6(15) . . ?
C15 C14 C17 118.7(14) . . ?
C14 C15 C16 122.2(13) . . ?
C15 C16 C11 120.4(13) . . ?
N2 C18 C19 117.6(9) . . ?
C20 C19 C24 117.4(12) . . ?
C20 C19 C18 122.4(11) . . ?
C24 C19 C18 120.0(11) . . ?
C21 C20 C19 121.3(12) . . ?
C22 C21 C20 121.7(12) . . ?
C21 C22 C23 118.1(12) . . ?
C21 C22 C25 122.1(12) . . ?
C23 C22 C25 119.8(11) . . ?
C22 C23 C24 121.9(12) . . ?
C19 C24 C23 119.6(11) . . ?
C27 C26 N3 117.4(9) . . ?
C28 C27 C32 118.5(12) . . ?
C28 C27 C26 122.2(11) . . ?
C32 C27 C26 119.1(12) . . ?
C27 C28 C29 121.8(12) . . ?
C28 C29 C30 120.0(13) . . ?
C31 C30 C29 118.0(12) . . ?
C31 C30 C33 120.9(11) . . ?
C29 C30 C33 121.1(13) . . ?
C32 C31 C30 120.5(11) . . ?
C27 C32 C31 121.2(13) . . ?
N4 C34 C35 114.8(9) . . ?
C36 C35 C40 119.6(11) . . ?
C36 C35 C34 120.7(12) . . ?
C40 C35 C34 119.7(11) . . ?
C35 C36 C37 120.3(13) . . ?
C36 C37 C38 122.3(13) . . ?
C37 C38 C39 116.8(12) . . ?
C37 C38 C41 123.9(13) . . ?
C39 C38 C41 119.3(13) . . ?
C40 C39 C38 121.2(13) . . ?
C39 C40 C35 119.7(12) . . ?

loop_
_geom_bond_atom_site_label_1
_geom_bond_atom_site_label_2
_geom_bond_distance
_geom_bond_site_symmetry_2
_geom_bond_publ_flag
Zn1 O1 1.959(5) . ?
Zn1 N1 2.116(8) . ?
Zn1 N3 2.152(8) . ?
Zn1 N2 2.184(8) . ?
Zn1 N4 2.200(8) . ?
N1 C1 1.454(11) . ?
N1 C8 1.526(11) . ?
N1 C10 1.530(12) . ?
N2 C3 1.479(11) . ?
N2 C18 1.484(12) . ?
N2 C2 1.529(12) . ?
N3 C5 1.447(11) . ?
N3 C4 1.508(11) . ?
N3 C26 1.526(13) . ?
N4 C7 1.458(11) . ?
N4 C34 1.464(12) . ?
N4 C6 1.526(11) . ?
N5 O2 1.189(8) . ?
N5 O1 1.197(7) . ?
N5 O3 1.234(7) . ?
N6 O6 1.212(7) . ?
N6 O4 1.226(7) . ?
N6 O5 1.255(7) . ?
C1 C2 1.528(12) . ?
C2 C9 1.586(14) . ?
C3 C4 1.507(10) . ?
C5 C6 1.493(12) . ?
C7 C8 1.518(12) . ?
C10 C11 1.476(15) . ?
C11 C12 1.387(16) . ?
C11 C16 1.428(17) . ?
C12 C13 1.400(17) . ?
C13 C14 1.362(19) . ?
C14 C15 1.368(19) . ?
C14 C17 1.504(17) . ?
C15 C16 1.385(17) . ?
C18 C19 1.513(15) . ?
C19 C20 1.393(16) . ?
C19 C24 1.396(16) . ?
C20 C21 1.379(16) . ?
C21 C22 1.362(17) . ?
C22 C23 1.367(16) . ?
C22 C25 1.532(16) . ?
C23 C24 1.405(15) . ?
C26 C27 1.500(15) . ?
C27 C28 1.379(17) . ?
C27 C32 1.386(15) . ?
C28 C29 1.381(16) . ?
C29 C30 1.417(18) . ?
C30 C31 1.397(18) . ?
C30 C33 1.490(16) . ?
C31 C32 1.390(16) . ?
C34 C35 1.541(15) . ?
C35 C36 1.364(17) . ?
C35 C40 1.400(15) . ?
C36 C37 1.377(16) . ?
C37 C38 1.391(19) . ?
C38 C39 1.402(18) . ?
C38 C41 1.541(17) . ?
C39 C40 1.387(15) . ?
C42 O7 1.337(11) . ?
O8 C43 1.426(9) . ?
